data_7225548
loop_
_publ_author_name
'Sekine, Akiko'
'Ina, Sayaka'
'Johmoto, Kohei'
'Uekusa, Hidehiro'

_publ_section_title
;
 Control of the photochromic behavior of cobaloxime complexes with
 salicylidene-3-aminopyridine and 2-cyanoethyl groups by dual
 photoisomerization
;
_journal_issue 38
_journal_name_full CrystEngComm
_journal_page_first 7330
_journal_paper_doi 10.1039/C6CE01005A
_journal_volume 18
_journal_year 2016
_chemical_formula_moiety 'C23 H27 Cl Co N7 O5'
_chemical_formula_sum 'C23 H27 Cl Co N7 O5'
_chemical_formula_weight 575.90
_space_group_IT_number 4
_symmetry_cell_setting monoclinic
_symmetry_Int_Tables_number 4
_symmetry_space_group_name_Hall 'P 2yb'
_symmetry_space_group_name_H-M 'P 1 21 1'
_atom_sites_solution_hydrogens geom
_atom_sites_solution_primary direct
_atom_sites_solution_secondary difmap
_audit_creation_method SHELXL-97
_audit_update_record
;
2016-04-23 deposited with the CCDC.
2016-06-10 downloaded from the CCDC.
;
_cell_angle_alpha 90.00
_cell_angle_beta 94.566(2)
_cell_angle_gamma 90.00
_cell_formula_units_Z 2
_cell_length_a 7.9620(7)
_cell_length_b 8.4070(6)
_cell_length_c 18.8990(14)
_cell_measurement_reflns_used 12560
_cell_measurement_temperature 173(2)
_cell_measurement_theta_max 27.42
_cell_measurement_theta_min 3.22
_cell_volume 1261.02(17)
_computing_cell_refinement RAPID-AUTO
_computing_data_collection RAPID-AUTO
_computing_data_reduction RAPID-AUTO
_computing_structure_refinement 'SHELXL-97 (Sheldrick, 2008)'
_computing_structure_solution SIR-04
_diffrn_ambient_pressure 101.3
_diffrn_ambient_temperature 173(2)
_diffrn_detector_area_resol_mean 10.0
_diffrn_measured_fraction_theta_full 0.997
_diffrn_measured_fraction_theta_max 0.997
_diffrn_measurement_device_type 'RIGAKU R-AXIS RAPID2'
_diffrn_measurement_method \w-scan
_diffrn_radiation_monochromator graphite
_diffrn_radiation_probe x-ray
_diffrn_radiation_type MoK\a
_diffrn_radiation_wavelength 0.71073
_diffrn_reflns_av_R_equivalents 0.1063
_diffrn_reflns_av_sigmaI/netI 0.1274
_diffrn_reflns_limit_h_max 10
_diffrn_reflns_limit_h_min -10
_diffrn_reflns_limit_k_max 10
_diffrn_reflns_limit_k_min -9
_diffrn_reflns_limit_l_max 24
_diffrn_reflns_limit_l_min -24
_diffrn_reflns_number 12560
_diffrn_reflns_theta_full 27.42
_diffrn_reflns_theta_max 27.42
_diffrn_reflns_theta_min 3.22
_diffrn_source 'rotating anode x-ray'
_diffrn_source_type rigaku
_exptl_absorpt_coefficient_mu 0.836
_exptl_absorpt_correction_T_max 0.9673
_exptl_absorpt_correction_T_min 0.5285
_exptl_absorpt_correction_type multi-scan
_exptl_absorpt_process_details abscore,T.Higashi,RIGAKU
_exptl_crystal_colour yellow
_exptl_crystal_density_diffrn 1.517
_exptl_crystal_density_method 'not measured'
_exptl_crystal_description block
_exptl_crystal_F_000 596
_exptl_crystal_recrystallization_method evaporation
_exptl_crystal_size_max 0.13
_exptl_crystal_size_mid 0.09
_exptl_crystal_size_min 0.04
_refine_diff_density_max 0.947
_refine_diff_density_min -0.919
_refine_diff_density_rms 0.138
_refine_ls_abs_structure_details 'Flack H D (1983), Acta Cryst. A39, 876-881'
_refine_ls_abs_structure_Flack 0.03(3)
_refine_ls_extinction_method none
_refine_ls_goodness_of_fit_ref 1.069
_refine_ls_hydrogen_treatment constr
_refine_ls_matrix_type full
_refine_ls_number_parameters 334
_refine_ls_number_reflns 5130
_refine_ls_number_restraints 1
_refine_ls_restrained_S_all 1.069
_refine_ls_R_factor_all 0.1306
_refine_ls_R_factor_gt 0.0639
_refine_ls_shift/su_max 0.000
_refine_ls_shift/su_mean 0.000
_refine_ls_structure_factor_coef Fsqd
_refine_ls_weighting_details 'calc w=1/[\s^2^(Fo^2^)+(0.0343P)^2^+3.4600P] where P=(Fo^2^+2Fc^2^)/3'
_refine_ls_weighting_scheme calc
_refine_ls_wR_factor_gt 0.1209
_refine_ls_wR_factor_ref 0.1644
_reflns_number_gt 3139
_reflns_number_total 5130
_reflns_threshold_expression >2\s(I)
_cod_data_source_file c6ce01005a1.cif
_cod_data_source_block shelx
_cod_depositor_comments 'Adding full bibliography for 7225542--7225549.cif.'
_cod_original_sg_symbol_H-M 'P 21'
_cod_database_code 7225548

loop_
_symmetry_equiv_pos_as_xyz
'x, y, z'
'-x, y+1/2, -z'

loop_
_atom_site_label
_atom_site_type_symbol
_atom_site_fract_x
_atom_site_fract_y
_atom_site_fract_z
_atom_site_U_iso_or_equiv
_atom_site_adp_type
_atom_site_occupancy
_atom_site_symmetry_multiplicity
_atom_site_calc_flag
_atom_site_refinement_flags
Co1 Co 0.92568(12) 0.07708(14) 0.17359(5) 0.0234(2) Uani 1 1 d .
Cl1 Cl 0.2924(3) 0.0543(4) 0.57396(12) 0.0581(7) Uani 1 1 d .
O1 O 1.2315(7) -0.0037(6) 0.1162(3) 0.0291(13) Uani 1 1 d .
H1 H 1.2108 0.0884 0.1007 0.044 Uiso 1 1 calc R
O4 O 0.6141(6) 0.1584(6) 0.2306(3) 0.0314(13) Uani 1 1 d .
H4 H 0.6375 0.0690 0.2487 0.047 Uiso 1 1 calc R
O3 O 1.1157(6) 0.2636(6) 0.0807(3) 0.0297(13) Uani 1 1 d .
O2 O 0.7324(7) -0.1082(6) 0.2645(3) 0.0299(13) Uani 1 1 d .
N2 N 1.1119(8) -0.0484(7) 0.1566(3) 0.0258(14) Uani 1 1 d .
N3 N 0.8717(7) -0.0995(7) 0.2266(3) 0.0237(14) Uani 1 1 d .
N4 N 0.9751(7) 0.2524(7) 0.1183(3) 0.0234(14) Uani 1 1 d .
N5 N 0.7362(8) 0.2012(8) 0.1876(3) 0.0262(14) Uani 1 1 d .
N7 N 0.9758(9) 0.2549(8) 0.4483(3) 0.0317(15) Uani 1 1 d .
N6 N 1.0572(8) 0.1748(7) 0.2617(3) 0.0250(14) Uani 1 1 d .
C8 C 0.8644(9) 0.3670(9) 0.1117(4) 0.0242(16) Uani 1 1 d .
C19 C 0.5873(9) 0.1203(9) 0.5176(4) 0.032(2) Uani 1 1 d .
H19 H 0.5512 0.0488 0.4805 0.039 Uiso 1 1 calc R
C4 C 1.1194(10) -0.1902(9) 0.1866(4) 0.0287(18) Uani 1 1 d .
C10 C 0.7220(10) 0.3385(9) 0.1545(4) 0.0281(18) Uani 1 1 d .
C6 C 0.9763(10) -0.2184(9) 0.2289(4) 0.0271(17) Uani 1 1 d .
C7 C 0.9562(11) -0.3679(9) 0.2706(5) 0.036(2) Uani 1 1 d .
H7A H 0.8523 -0.3618 0.2950 0.055 Uiso 1 1 calc R
H7B H 1.0527 -0.3802 0.3057 0.055 Uiso 1 1 calc R
H7C H 0.9504 -0.4595 0.2384 0.055 Uiso 1 1 calc R
O5 O 0.9454(8) 0.3756(7) 0.5742(3) 0.0421(15) Uani 1 1 d .
H5 H 0.9947 0.3503 0.5381 0.063 Uiso 1 1 calc R
C18 C 0.7408(9) 0.1962(10) 0.5163(4) 0.0289(17) Uani 1 1 d .
C16 C 1.2240(9) 0.2074(9) 0.2643(4) 0.0284(18) Uani 1 1 d .
H16 H 1.2819 0.1938 0.2227 0.034 Uiso 1 1 calc R
C3 C 0.8007(10) -0.0195(9) 0.0871(4) 0.0290(18) Uani 1 1 d .
H3A H 0.7945 0.0605 0.0486 0.035 Uiso 1 1 calc R
H3B H 0.8670 -0.1106 0.0713 0.035 Uiso 1 1 calc R
C11 C 0.5764(11) 0.4476(10) 0.1609(5) 0.038(2) Uani 1 1 d .
H11A H 0.4984 0.4001 0.1925 0.057 Uiso 1 1 calc R
H11B H 0.5178 0.4647 0.1139 0.057 Uiso 1 1 calc R
H11C H 0.6172 0.5497 0.1805 0.057 Uiso 1 1 calc R
C2 C 0.6249(10) -0.0765(11) 0.0970(4) 0.0337(19) Uani 1 1 d .
H2A H 0.6273 -0.1436 0.1401 0.040 Uiso 1 1 calc R
H2B H 0.5523 0.0166 0.1045 0.040 Uiso 1 1 calc R
C1 C 0.5512(11) -0.1679(10) 0.0364(4) 0.0328(19) Uani 1 1 d .
C122 C 0.7953(10) 0.2993(9) 0.5728(4) 0.0298(17) Uani 1 1 d .
C20 C 0.4855(10) 0.1470(10) 0.5723(4) 0.0338(19) Uani 1 1 d .
C9 C 0.8794(11) 0.5123(9) 0.0659(4) 0.037(2) Uani 1 1 d .
H9A H 0.9843 0.5067 0.0421 0.055 Uiso 1 1 calc R
H9B H 0.8803 0.6080 0.0955 0.055 Uiso 1 1 calc R
H9C H 0.7833 0.5167 0.0301 0.055 Uiso 1 1 calc R
C5 C 1.2581(11) -0.3056(11) 0.1769(5) 0.043(2) Uani 1 1 d .
H5A H 1.3382 -0.2585 0.1461 0.064 Uiso 1 1 calc R
H5B H 1.2108 -0.4031 0.1550 0.064 Uiso 1 1 calc R
H5C H 1.3162 -0.3310 0.2232 0.064 Uiso 1 1 calc R
C14 C 1.2300(10) 0.2770(10) 0.3878(4) 0.035(2) Uani 1 1 d .
H14 H 1.2883 0.3137 0.4305 0.042 Uiso 1 1 calc R
C17 C 0.8410(10) 0.1722(9) 0.4562(4) 0.0300(17) Uani 1 1 d .
H17 H 0.8069 0.0938 0.4217 0.036 Uiso 1 1 calc R
C15 C 1.3134(10) 0.2603(10) 0.3264(4) 0.0332(19) Uani 1 1 d .
H15 H 1.4299 0.2846 0.3267 0.040 Uiso 1 1 calc R
C12 C 0.9794(9) 0.1931(9) 0.3211(4) 0.0284(17) Uani 1 1 d .
H12 H 0.8617 0.1735 0.3192 0.034 Uiso 1 1 calc R
C121 C 0.6933(11) 0.3253(10) 0.6279(4) 0.036(2) Uani 1 1 d .
H121 H 0.7302 0.3949 0.6657 0.043 Uiso 1 1 calc R
C120 C 0.5377(11) 0.2504(10) 0.6284(5) 0.039(2) Uani 1 1 d .
H120 H 0.4676 0.2688 0.6659 0.047 Uiso 1 1 calc R
C13 C 1.0606(10) 0.2392(10) 0.3856(4) 0.0321(18) Uani 1 1 d .
N1 N 0.4979(10) -0.2412(10) -0.0112(4) 0.050(2) Uani 1 1 d .

loop_
_atom_site_aniso_label
_atom_site_aniso_U_11
_atom_site_aniso_U_22
_atom_site_aniso_U_33
_atom_site_aniso_U_23
_atom_site_aniso_U_13
_atom_site_aniso_U_12
Co1 0.0193(4) 0.0260(5) 0.0257(4) 0.0013(5) 0.0061(3) 0.0018(5)
Cl1 0.0409(12) 0.079(2) 0.0568(13) -0.0235(15) 0.0211(10) -0.0206(14)
O1 0.023(3) 0.033(3) 0.033(3) 0.003(2) 0.013(2) 0.006(2)
O4 0.024(3) 0.036(3) 0.037(3) 0.001(3) 0.014(3) 0.001(2)
O3 0.025(3) 0.036(3) 0.030(3) 0.006(3) 0.012(2) -0.001(2)
O2 0.026(3) 0.036(3) 0.029(3) 0.003(2) 0.013(2) 0.000(2)
N2 0.027(4) 0.026(4) 0.025(3) 0.004(3) 0.007(3) -0.001(3)
N3 0.006(3) 0.033(4) 0.032(3) -0.002(3) 0.005(3) 0.003(2)
N4 0.014(3) 0.031(4) 0.025(3) 0.000(3) 0.003(3) 0.003(3)
N5 0.024(4) 0.030(4) 0.026(3) -0.002(3) 0.008(3) 0.000(3)
N7 0.034(4) 0.034(4) 0.029(3) -0.001(3) 0.011(3) -0.001(3)
N6 0.026(3) 0.025(3) 0.026(3) 0.011(3) 0.009(3) 0.005(3)
C8 0.021(4) 0.028(4) 0.023(4) 0.002(3) 0.000(3) 0.001(3)
C19 0.027(4) 0.045(6) 0.025(4) -0.010(3) 0.004(3) 0.003(3)
C4 0.033(5) 0.029(4) 0.025(4) -0.005(3) 0.007(3) 0.004(3)
C10 0.027(4) 0.025(4) 0.032(4) -0.002(4) 0.003(3) 0.007(3)
C6 0.030(4) 0.026(4) 0.025(4) 0.004(3) -0.004(3) 0.006(3)
C7 0.037(5) 0.029(5) 0.044(5) 0.006(4) 0.007(4) 0.001(3)
O5 0.038(4) 0.049(4) 0.041(3) -0.011(3) 0.012(3) -0.008(3)
C18 0.022(4) 0.038(5) 0.026(4) -0.004(4) 0.000(3) -0.006(3)
C16 0.015(4) 0.040(5) 0.030(4) -0.008(4) 0.001(3) 0.000(3)
C3 0.029(4) 0.022(4) 0.038(4) 0.000(3) 0.015(4) -0.002(3)
C11 0.040(5) 0.033(5) 0.042(5) -0.002(4) 0.007(4) 0.013(4)
C2 0.019(4) 0.049(5) 0.032(4) -0.003(4) -0.002(3) 0.000(4)
C1 0.028(5) 0.038(5) 0.032(4) 0.001(4) -0.002(4) -0.005(4)
C122 0.029(4) 0.029(4) 0.031(4) -0.004(3) 0.000(3) -0.005(3)
C20 0.035(5) 0.032(4) 0.035(4) -0.002(4) 0.007(4) 0.001(3)
C9 0.046(5) 0.030(5) 0.035(4) 0.011(4) 0.002(4) 0.005(4)
C5 0.035(5) 0.039(5) 0.055(6) 0.009(5) 0.010(4) 0.018(4)
C14 0.027(5) 0.045(5) 0.033(4) -0.010(4) 0.001(4) -0.007(4)
C17 0.031(5) 0.029(4) 0.030(4) -0.002(3) 0.003(3) 0.001(3)
C15 0.022(4) 0.042(5) 0.036(4) -0.004(4) 0.005(3) -0.001(4)
C12 0.021(4) 0.036(4) 0.030(4) -0.003(4) 0.008(3) 0.003(3)
C121 0.036(5) 0.039(5) 0.032(4) -0.010(4) 0.002(4) -0.002(4)
C120 0.035(5) 0.042(5) 0.043(5) -0.006(4) 0.013(4) 0.004(4)
C13 0.033(5) 0.038(5) 0.027(4) -0.002(4) 0.011(4) -0.001(4)
N1 0.041(5) 0.057(5) 0.051(5) -0.007(4) -0.008(4) -0.006(4)

loop_
_atom_type_symbol
_atom_type_description
_atom_type_scat_dispersion_real
_atom_type_scat_dispersion_imag
_atom_type_scat_source
C C 0.0033 0.0016 'International Tables Vol C Tables 4.2.6.8 and 6.1.1.4'
H H 0.0000 0.0000 'International Tables Vol C Tables 4.2.6.8 and 6.1.1.4'
N N 0.0061 0.0033 'International Tables Vol C Tables 4.2.6.8 and 6.1.1.4'
O O 0.0106 0.0060 'International Tables Vol C Tables 4.2.6.8 and 6.1.1.4'
Cl Cl 0.1484 0.1585 'International Tables Vol C Tables 4.2.6.8 and 6.1.1.4'
Co Co 0.3494 0.9721 'International Tables Vol C Tables 4.2.6.8 and 6.1.1.4'

loop_
_geom_angle_atom_site_label_1
_geom_angle_atom_site_label_2
_geom_angle_atom_site_label_3
_geom_angle
N3 Co1 N4 178.3(3)
N3 Co1 N2 82.1(3)
N4 Co1 N2 98.3(2)
N3 Co1 N5 98.3(3)
N4 Co1 N5 81.2(3)
N2 Co1 N5 178.1(3)
N3 Co1 C3 89.7(3)
N4 Co1 C3 88.7(3)
N2 Co1 C3 88.9(3)
N5 Co1 C3 89.3(3)
N3 Co1 N6 90.4(2)
N4 Co1 N6 91.2(2)
N2 Co1 N6 90.3(3)
N5 Co1 N6 91.5(3)
C3 Co1 N6 179.1(3)
N2 O1 H1 109.5
N5 O4 H4 109.5
C4 N2 O1 119.7(6)
C4 N2 Co1 116.4(5)
O1 N2 Co1 123.9(5)
C6 N3 O2 119.1(6)
C6 N3 Co1 117.1(5)
O2 N3 Co1 123.8(5)
C8 N4 O3 118.1(6)
C8 N4 Co1 117.7(5)
O3 N4 Co1 124.0(5)
C10 N5 O4 118.5(6)
C10 N5 Co1 117.5(5)
O4 N5 Co1 123.9(5)
C17 N7 C13 120.0(7)
C12 N6 C16 117.8(7)
C12 N6 Co1 119.0(5)
C16 N6 Co1 122.9(5)
N4 C8 C10 111.9(7)
N4 C8 C9 124.7(7)
C10 C8 C9 123.4(7)
C18 C19 C20 120.7(7)
C18 C19 H19 119.6
C20 C19 H19 119.6
N2 C4 C6 111.8(7)
N2 C4 C5 122.9(7)
C6 C4 C5 125.3(7)
N5 C10 C8 111.5(7)
N5 C10 C11 122.7(7)
C8 C10 C11 125.9(7)
N3 C6 C4 112.5(7)
N3 C6 C7 124.5(7)
C4 C6 C7 123.0(7)
C6 C7 H7A 109.5
C6 C7 H7B 109.5
H7A C7 H7B 109.5
C6 C7 H7C 109.5
H7A C7 H7C 109.5
H7B C7 H7C 109.5
C122 O5 H5 109.5
C19 C18 C122 119.2(7)
C19 C18 C17 119.5(7)
C122 C18 C17 121.3(7)
N6 C16 C15 121.9(7)
N6 C16 H16 119.1
C15 C16 H16 119.1
C2 C3 Co1 115.6(5)
C2 C3 H3A 108.4
Co1 C3 H3A 108.4
C2 C3 H3B 108.4
Co1 C3 H3B 108.4
H3A C3 H3B 107.4
C10 C11 H11A 109.5
C10 C11 H11B 109.5
H11A C11 H11B 109.5
C10 C11 H11C 109.5
H11A C11 H11C 109.5
H11B C11 H11C 109.5
C1 C2 C3 112.9(7)
C1 C2 H2A 109.0
C3 C2 H2A 109.0
C1 C2 H2B 109.0
C3 C2 H2B 109.0
H2A C2 H2B 107.8
N1 C1 C2 178.1(10)
O5 C122 C121 118.6(7)
O5 C122 C18 121.4(7)
C121 C122 C18 120.0(7)
C19 C20 C120 120.6(8)
C19 C20 Cl1 121.0(6)
C120 C20 Cl1 118.4(6)
C8 C9 H9A 109.5
C8 C9 H9B 109.5
H9A C9 H9B 109.5
C8 C9 H9C 109.5
H9A C9 H9C 109.5
H9B C9 H9C 109.5
C4 C5 H5A 109.5
C4 C5 H5B 109.5
H5A C5 H5B 109.5
C4 C5 H5C 109.5
H5A C5 H5C 109.5
H5B C5 H5C 109.5
C13 C14 C15 118.7(7)
C13 C14 H14 120.6
C15 C14 H14 120.6
N7 C17 C18 121.7(7)
N7 C17 H17 119.2
C18 C17 H17 119.2
C14 C15 C16 119.3(7)
C14 C15 H15 120.4
C16 C15 H15 120.4
N6 C12 C13 123.8(7)
N6 C12 H12 118.1
C13 C12 H12 118.1
C122 C121 C120 120.5(8)
C122 C121 H121 119.8
C120 C121 H121 119.8
C121 C120 C20 119.0(7)
C121 C120 H120 120.5
C20 C120 H120 120.5
C14 C13 C12 118.4(7)
C14 C13 N7 118.8(7)
C12 C13 N7 122.8(7)

loop_
_geom_bond_atom_site_label_1
_geom_bond_atom_site_label_2
_geom_bond_distance
Co1 N3 1.861(6)
Co1 N4 1.867(6)
Co1 N2 1.868(6)
Co1 N5 1.870(6)
Co1 C3 2.016(8)
Co1 N6 2.066(7)
Cl1 C20 1.727(9)
O1 N2 1.322(7)
O1 H1 0.8400
O4 N5 1.364(7)
O4 H4 0.8400
O3 N4 1.375(7)
O2 N3 1.369(7)
N2 C4 1.319(9)
N3 C6 1.299(9)
N4 C8 1.305(9)
N5 C10 1.313(10)
N7 C17 1.298(10)
N7 C13 1.417(9)
N6 C12 1.333(9)
N6 C16 1.353(9)
C8 C10 1.464(10)
C8 C9 1.508(10)
C19 C18 1.381(10)
C19 C20 1.382(10)
C19 H19 0.9500
C4 C6 1.462(10)
C4 C5 1.492(11)
C10 C11 1.491(10)
C6 C7 1.500(10)
C7 H7A 0.9800
C7 H7B 0.9800
C7 H7C 0.9800
O5 C122 1.355(9)
O5 H5 0.8400
C18 C122 1.416(10)
C18 C17 1.453(10)
C16 C15 1.396(11)
C16 H16 0.9500
C3 C2 1.505(10)
C3 H3A 0.9900
C3 H3B 0.9900
C11 H11A 0.9800
C11 H11B 0.9800
C11 H11C 0.9800
C2 C1 1.462(11)
C2 H2A 0.9900
C2 H2B 0.9900
C1 N1 1.143(10)
C122 C121 1.389(10)
C20 C120 1.406(12)
C9 H9A 0.9800
C9 H9B 0.9800
C9 H9C 0.9800
C5 H5A 0.9800
C5 H5B 0.9800
C5 H5C 0.9800
C14 C13 1.383(11)
C14 C15 1.389(10)
C14 H14 0.9500
C17 H17 0.9500
C15 H15 0.9500
C12 C13 1.388(11)
C12 H12 0.9500
C121 C120 1.391(12)
C121 H121 0.9500
C120 H120 0.9500

loop_
_geom_torsion_atom_site_label_1
_geom_torsion_atom_site_label_2
_geom_torsion_atom_site_label_3
_geom_torsion_atom_site_label_4
_geom_torsion
N3 Co1 N2 C4 0.1(6)
N4 Co1 N2 C4 -178.2(6)
N5 Co1 N2 C4 -104(9)
C3 Co1 N2 C4 -89.7(6)
N6 Co1 N2 C4 90.5(6)
N3 Co1 N2 O1 179.1(6)
N4 Co1 N2 O1 0.7(6)
N5 Co1 N2 O1 75(10)
C3 Co1 N2 O1 89.2(6)
N6 Co1 N2 O1 -90.5(6)
N4 Co1 N3 C6 104(10)
N2 Co1 N3 C6 0.6(6)
N5 Co1 N3 C6 178.8(6)
C3 Co1 N3 C6 89.5(6)
N6 Co1 N3 C6 -89.6(6)
N4 Co1 N3 O2 -78(10)
N2 Co1 N3 O2 178.5(6)
N5 Co1 N3 O2 -3.3(6)
C3 Co1 N3 O2 -92.5(6)
N6 Co1 N3 O2 88.3(5)
N3 Co1 N4 C8 72(10)
N2 Co1 N4 C8 175.1(6)
N5 Co1 N4 C8 -3.1(6)
C3 Co1 N4 C8 86.4(6)
N6 Co1 N4 C8 -94.4(6)
N3 Co1 N4 O3 -104(10)
N2 Co1 N4 O3 -0.7(6)
N5 Co1 N4 O3 -178.9(6)
C3 Co1 N4 O3 -89.4(6)
N6 Co1 N4 O3 89.7(5)
N3 Co1 N5 C10 -176.7(6)
N4 Co1 N5 C10 1.7(6)
N2 Co1 N5 C10 -72(10)
C3 Co1 N5 C10 -87.1(6)
N6 Co1 N5 C10 92.7(6)
N3 Co1 N5 O4 4.1(6)
N4 Co1 N5 O4 -177.5(6)
N2 Co1 N5 O4 108(9)
C3 Co1 N5 O4 93.7(6)
N6 Co1 N5 O4 -86.5(6)
N3 Co1 N6 C12 -54.5(6)
N4 Co1 N6 C12 125.1(6)
N2 Co1 N6 C12 -136.6(6)
N5 Co1 N6 C12 43.8(6)
C3 Co1 N6 C12 -152(21)
N3 Co1 N6 C16 118.9(6)
N4 Co1 N6 C16 -61.5(6)
N2 Co1 N6 C16 36.8(6)
N5 Co1 N6 C16 -142.7(6)
C3 Co1 N6 C16 21(22)
O3 N4 C8 C10 179.8(6)
Co1 N4 C8 C10 3.7(9)
O3 N4 C8 C9 -0.3(11)
Co1 N4 C8 C9 -176.4(6)
O1 N2 C4 C6 -179.7(6)
Co1 N2 C4 C6 -0.7(9)
O1 N2 C4 C5 -0.4(12)
Co1 N2 C4 C5 178.7(7)
O4 N5 C10 C8 179.1(6)
Co1 N5 C10 C8 -0.2(9)
O4 N5 C10 C11 -1.2(11)
Co1 N5 C10 C11 179.5(6)
N4 C8 C10 N5 -2.2(10)
C9 C8 C10 N5 177.9(7)
N4 C8 C10 C11 178.1(8)
C9 C8 C10 C11 -1.8(13)
O2 N3 C6 C4 -179.2(6)
Co1 N3 C6 C4 -1.1(9)
O2 N3 C6 C7 0.0(12)
Co1 N3 C6 C7 178.0(6)
N2 C4 C6 N3 1.2(10)
C5 C4 C6 N3 -178.2(8)
N2 C4 C6 C7 -178.0(7)
C5 C4 C6 C7 2.6(13)
C20 C19 C18 C122 1.7(12)
C20 C19 C18 C17 -176.8(7)
C12 N6 C16 C15 -0.8(11)
Co1 N6 C16 C15 -174.3(6)
N3 Co1 C3 C2 50.3(6)
N4 Co1 C3 C2 -129.2(6)
N2 Co1 C3 C2 132.5(6)
N5 Co1 C3 C2 -48.0(6)
N6 Co1 C3 C2 148(21)
Co1 C3 C2 C1 -170.7(6)
C3 C2 C1 N1 37(29)
C19 C18 C122 O5 179.5(8)
C17 C18 C122 O5 -2.1(12)
C19 C18 C122 C121 -1.3(12)
C17 C18 C122 C121 177.1(8)
C18 C19 C20 C120 -1.0(13)
C18 C19 C20 Cl1 179.3(7)
C13 N7 C17 C18 -173.7(7)
C19 C18 C17 N7 171.7(8)
C122 C18 C17 N7 -6.7(12)
C13 C14 C15 C16 0.5(12)
N6 C16 C15 C14 1.4(12)
C16 N6 C12 C13 -1.8(12)
Co1 N6 C12 C13 171.9(6)
O5 C122 C121 C120 179.5(8)
C18 C122 C121 C120 0.2(13)
C122 C121 C120 C20 0.4(13)
C19 C20 C120 C121 0.0(13)
Cl1 C20 C120 C121 179.7(7)
C15 C14 C13 C12 -2.9(13)
C15 C14 C13 N7 179.4(8)
N6 C12 C13 C14 3.7(13)
N6 C12 C13 N7 -178.7(7)
C17 N7 C13 C14 -155.9(8)
C17 N7 C13 C12 26.6(12)
